data_2222181
loop_
_publ_author_name
'Wang, Gui-Yu'
'Zhang, Shi-Lu'
'Qin, Da-Bin'

_publ_section_title
;
 3-(9-Anthrylmethyl)-1-benzylperimidinium hexafluorophosphate
;
_journal_coeditor_code XU2514
_journal_issue 6
_journal_name_full 'Acta Crystallographica Section E'
_journal_page_first o1274
_journal_paper_doi 10.1107/S1600536809017140
_journal_volume 65
_journal_year 2009
_chemical_formula_iupac 'C33 H25 N2 + , F6 P -'
_chemical_formula_moiety 'C33 H25 N2 + , F6 P -'
_chemical_formula_sum 'C33 H25 F6 N2 P'
_chemical_formula_weight 594.52
_chemical_name_systematic
;
1-Benzyl-3-methylanthraceneperimidinium hexafluorophosphate
;
_space_group_IT_number 2
_symmetry_cell_setting triclinic
_symmetry_space_group_name_Hall '-P 1'
_symmetry_space_group_name_H-M 'P -1'
_atom_sites_solution_hydrogens geom
_atom_sites_solution_primary direct
_atom_sites_solution_secondary difmap
_audit_creation_method SHELXL97
_cell_angle_alpha 94.436(4)
_cell_angle_beta 95.159(3)
_cell_angle_gamma 110.399(6)
_cell_formula_units_Z 2
_cell_length_a 9.9596(13)
_cell_length_b 11.8644(17)
_cell_length_c 11.8994(12)
_cell_measurement_reflns_used 3227
_cell_measurement_temperature 113(2)
_cell_measurement_theta_max 28.0
_cell_measurement_theta_min 2.2
_cell_volume 1303.6(3)
_computing_cell_refinement 'CrystalClear (Rigaku/MSC, 2004)'
_computing_data_collection 'CrystalClear (Rigaku/MSC, 2004)'
_computing_data_reduction 'CrystalClear (Rigaku/MSC, 2004)'
_computing_molecular_graphics 'ORTEP-3 for Windows (Farrugia, 1997)'
_computing_publication_material 'CrystalStructure (Rigaku/MSC, 2004)'
_computing_structure_refinement 'SHELXL97 (Sheldrick, 2008)'
_computing_structure_solution 'SHELXS97 (Sheldrick, 2008)'
_diffrn_ambient_temperature 113(2)
_diffrn_detector_area_resol_mean 7.31
_diffrn_measured_fraction_theta_full 0.992
_diffrn_measured_fraction_theta_max 0.992
_diffrn_measurement_device_type 'Rigaku Saturn'
_diffrn_measurement_method \w
_diffrn_radiation_monochromator graphite
_diffrn_radiation_source 'fine-focus sealed tube'
_diffrn_radiation_type MoK\a
_diffrn_radiation_wavelength 0.71070
_diffrn_reflns_av_R_equivalents 0.0345
_diffrn_reflns_av_sigmaI/netI 0.0484
_diffrn_reflns_limit_h_max 12
_diffrn_reflns_limit_h_min -12
_diffrn_reflns_limit_k_max 13
_diffrn_reflns_limit_k_min -14
_diffrn_reflns_limit_l_max 14
_diffrn_reflns_limit_l_min -14
_diffrn_reflns_number 9272
_diffrn_reflns_theta_full 25.50
_diffrn_reflns_theta_max 25.50
_diffrn_reflns_theta_min 2.20
_diffrn_standards_number 0
_exptl_absorpt_coefficient_mu 0.177
_exptl_absorpt_correction_type none
_exptl_crystal_colour yellow
_exptl_crystal_density_diffrn 1.515
_exptl_crystal_density_method 'not measured'
_exptl_crystal_description prism
_exptl_crystal_F_000 612
_exptl_crystal_size_max 0.22
_exptl_crystal_size_mid 0.20
_exptl_crystal_size_min 0.18
_refine_diff_density_max 0.196
_refine_diff_density_min -0.486
_refine_ls_extinction_method none
_refine_ls_goodness_of_fit_ref 1.009
_refine_ls_hydrogen_treatment constr
_refine_ls_matrix_type full
_refine_ls_number_parameters 416
_refine_ls_number_reflns 4823
_refine_ls_number_restraints 0
_refine_ls_restrained_S_all 1.009
_refine_ls_R_factor_all 0.0562
_refine_ls_R_factor_gt 0.0418
_refine_ls_shift/su_max 0.000
_refine_ls_shift/su_mean 0.000
_refine_ls_structure_factor_coef Fsqd
_refine_ls_weighting_details 'calc w = 1/[\s^2^(Fo^2^)+(0.0672P)^2^+0.0000P] where P=(Fo^2^+2Fc^2^)/3'
_refine_ls_weighting_scheme calc
_refine_ls_wR_factor_gt 0.1029
_refine_ls_wR_factor_ref 0.1125
_reflns_number_gt 3619
_reflns_number_total 4823
_reflns_threshold_expression I>2\s(I)
_cod_data_source_file xu2514.cif
_cod_data_source_block I
_cod_database_code 2222181
_cod_database_fobs_code 2222181

loop_
_symmetry_equiv_pos_as_xyz
'x, y, z'
'-x, -y, -z'

loop_
_atom_site_type_symbol
_atom_site_label
_atom_site_fract_x
_atom_site_fract_y
_atom_site_fract_z
_atom_site_U_iso_or_equiv
_atom_site_adp_type
_atom_site_calc_flag
_atom_site_refinement_flags
_atom_site_occupancy
_atom_site_disorder_assembly
_atom_site_disorder_group
N N1 0.65525(14) 0.26739(12) 0.34502(11) 0.0171(3) Uani d . 1 . .
N N2 0.76633(15) 0.21452(12) 0.19570(11) 0.0166(3) Uani d . 1 . .
C C1 0.7929(2) 0.54158(17) 0.41449(17) 0.0318(5) Uani d . 1 . .
H H1 0.8104 0.5239 0.3391 0.038 Uiso calc R 1 . .
C C2 0.8809(2) 0.64882(17) 0.47870(18) 0.0370(5) Uani d . 1 . .
H H2 0.9593 0.7036 0.4478 0.044 Uiso calc R 1 . .
C C3 0.8547(2) 0.67608(17) 0.58745(17) 0.0313(5) Uani d . 1 . .
H H3 0.9134 0.7505 0.6308 0.038 Uiso calc R 1 . .
C C4 0.7426(2) 0.59450(16) 0.63322(16) 0.0272(4) Uani d . 1 . .
H H4 0.7254 0.6122 0.7087 0.033 Uiso calc R 1 . .
C C5 0.65546(19) 0.48705(16) 0.56896(15) 0.0243(4) Uani d . 1 . .
H H5 0.5785 0.4316 0.6007 0.029 Uiso calc R 1 . .
C C6 0.67932(18) 0.45972(15) 0.45940(15) 0.0209(4) Uani d . 1 . .
C C7 0.57901(18) 0.34585(15) 0.38640(15) 0.0209(4) Uani d . 1 . .
H H7A 0.5035 0.2998 0.4312 0.025 Uiso calc R 1 . .
H H7B 0.5306 0.3689 0.3204 0.025 Uiso calc R 1 . .
C C8 0.68755(18) 0.18549(14) 0.41469(14) 0.0182(4) Uani d . 1 . .
C C9 0.64948(18) 0.17407(15) 0.52252(14) 0.0230(4) Uani d . 1 . .
H H9 0.6024 0.2235 0.5550 0.028 Uiso calc R 1 . .
C C10 0.68127(19) 0.08799(16) 0.58429(16) 0.0264(4) Uani d . 1 . .
H H10 0.6532 0.0783 0.6582 0.032 Uiso calc R 1 . .
C C11 0.75186(19) 0.01810(16) 0.53968(16) 0.0266(4) Uani d . 1 . .
H H11 0.7727 -0.0389 0.5832 0.032 Uiso calc R 1 . .
C C12 0.79414(19) 0.02947(15) 0.43000(15) 0.0223(4) Uani d . 1 . .
C C13 0.86924(19) -0.03935(15) 0.38004(16) 0.0254(4) Uani d . 1 . .
H H13 0.8926 -0.0969 0.4213 0.030 Uiso calc R 1 . .
C C14 0.90839(19) -0.02426(15) 0.27382(16) 0.0250(4) Uani d . 1 . .
H H14 0.9593 -0.0712 0.2427 0.030 Uiso calc R 1 . .
C C15 0.87524(18) 0.05926(14) 0.20896(15) 0.0203(4) Uani d . 1 . .
H H15 0.9025 0.0684 0.1348 0.024 Uiso calc R 1 . .
C C16 0.80270(17) 0.12715(14) 0.25529(14) 0.0171(4) Uani d . 1 . .
C C17 0.69340(17) 0.27509(14) 0.24203(14) 0.0168(4) Uani d . 1 . .
H H17 0.6660 0.3287 0.1978 0.020 Uiso calc R 1 . .
C C18 0.76120(17) 0.11481(14) 0.36533(14) 0.0177(4) Uani d . 1 . .
C C19 0.81402(19) 0.23771(15) 0.08085(14) 0.0204(4) Uani d . 1 . .
H H19A 0.7622 0.1649 0.0260 0.024 Uiso calc R 1 . .
H H19B 0.9186 0.2525 0.0851 0.024 Uiso calc R 1 . .
C C20 0.78569(18) 0.34486(15) 0.03857(14) 0.0189(4) Uani d . 1 . .
C C21 0.67085(18) 0.32839(15) -0.04710(14) 0.0198(4) Uani d . 1 . .
C C22 0.58415(19) 0.21358(15) -0.10874(15) 0.0232(4) Uani d . 1 . .
H H22 0.6033 0.1432 -0.0922 0.028 Uiso calc R 1 . .
C C23 0.4749(2) 0.20365(16) -0.19052(15) 0.0276(4) Uani d . 1 . .
H H23 0.4210 0.1267 -0.2316 0.033 Uiso calc R 1 . .
C C24 0.4395(2) 0.30512(17) -0.21595(16) 0.0295(4) Uani d . 1 . .
H H24 0.3605 0.2955 -0.2716 0.035 Uiso calc R 1 . .
C C25 0.51861(19) 0.41642(17) -0.16064(15) 0.0265(4) Uani d . 1 . .
H H25 0.4944 0.4843 -0.1780 0.032 Uiso calc R 1 . .
C C26 0.63810(19) 0.43274(15) -0.07648(14) 0.0205(4) Uani d . 1 . .
C C27 0.72088(18) 0.54694(15) -0.02117(14) 0.0221(4) Uani d . 1 . .
H H27 0.6969 0.6148 -0.0393 0.026 Uiso calc R 1 . .
C C28 0.83807(18) 0.56432(15) 0.06025(14) 0.0204(4) Uani d . 1 . .
C C29 0.92430(19) 0.68278(15) 0.11489(15) 0.0244(4) Uani d . 1 . .
H H29 0.9021 0.7508 0.0948 0.029 Uiso calc R 1 . .
C C30 1.0374(2) 0.69881(16) 0.19508(16) 0.0264(4) Uani d . 1 . .
H H30 1.0940 0.7779 0.2304 0.032 Uiso calc R 1 . .
C C31 1.07145(19) 0.59810(16) 0.22627(15) 0.0249(4) Uani d . 1 . .
H H31 1.1508 0.6104 0.2825 0.030 Uiso calc R 1 . .
C C32 0.99184(18) 0.48391(15) 0.17669(14) 0.0208(4) Uani d . 1 . .
H H32 1.0161 0.4177 0.1994 0.025 Uiso calc R 1 . .
C C33 0.87223(18) 0.46190(15) 0.09092(14) 0.0192(4) Uani d . 1 . .
F F1 0.40915(11) 0.24779(9) 0.12667(9) 0.0327(3) Uani d . 1 A .
F F2 0.2510(4) 0.1531(2) 0.2443(3) 0.0547(10) Uani d P 0.645(4) A 1
F F3 0.1733(2) 0.1364(2) 0.0581(3) 0.0549(11) Uani d P 0.645(4) A 1
F F4 0.3399(3) 0.05825(18) 0.01761(18) 0.0455(8) Uani d P 0.645(4) A 1
F F5 0.4188(2) 0.07577(17) 0.2026(2) 0.0432(8) Uani d P 0.645(4) A 1
F F2' 0.3311(7) 0.1323(6) 0.2590(4) 0.075(3) Uani d P 0.355(4) A 2
F F3' 0.1746(4) 0.1825(3) 0.1473(5) 0.0555(17) Uani d P 0.355(4) A 2
F F4' 0.2570(6) 0.1275(4) -0.0041(3) 0.066(2) Uani d P 0.355(4) A 2
F F5' 0.4147(6) 0.0736(4) 0.1032(8) 0.087(3) Uani d P 0.355(4) A 2
F F6 0.18320(13) -0.02144(10) 0.13375(11) 0.0468(3) Uani d . 1 A .
P P1 0.29507(5) 0.11278(4) 0.12934(4) 0.02730(16) Uani d . 1 . .

loop_
_atom_site_aniso_label
_atom_site_aniso_U_11
_atom_site_aniso_U_22
_atom_site_aniso_U_33
_atom_site_aniso_U_12
_atom_site_aniso_U_13
_atom_site_aniso_U_23
N1 0.0184(7) 0.0182(7) 0.0149(8) 0.0068(6) 0.0022(6) 0.0015(6)
N2 0.0189(7) 0.0162(7) 0.0146(8) 0.0065(6) 0.0007(6) 0.0022(5)
C1 0.0358(11) 0.0290(11) 0.0294(11) 0.0094(9) 0.0118(9) -0.0018(8)
C2 0.0348(12) 0.0277(11) 0.0437(14) 0.0042(9) 0.0139(10) -0.0022(9)
C3 0.0293(11) 0.0254(10) 0.0358(12) 0.0089(8) -0.0007(9) -0.0068(8)
C4 0.0307(11) 0.0321(11) 0.0208(10) 0.0162(8) -0.0003(8) -0.0044(8)
C5 0.0252(10) 0.0271(10) 0.0236(10) 0.0129(8) 0.0031(8) 0.0030(7)
C6 0.0220(9) 0.0238(9) 0.0207(10) 0.0129(7) 0.0035(7) 0.0024(7)
C7 0.0216(9) 0.0240(9) 0.0200(10) 0.0119(7) 0.0034(7) 0.0013(7)
C8 0.0180(9) 0.0176(9) 0.0161(9) 0.0033(7) -0.0022(7) 0.0036(7)
C9 0.0241(10) 0.0243(10) 0.0199(10) 0.0074(8) 0.0033(8) 0.0041(7)
C10 0.0275(10) 0.0285(10) 0.0180(10) 0.0024(8) 0.0025(8) 0.0078(7)
C11 0.0271(10) 0.0245(10) 0.0254(11) 0.0060(8) -0.0033(8) 0.0096(8)
C12 0.0216(9) 0.0166(9) 0.0234(10) 0.0020(7) -0.0052(7) 0.0035(7)
C13 0.0280(10) 0.0199(9) 0.0280(11) 0.0101(8) -0.0058(8) 0.0046(7)
C14 0.0251(10) 0.0184(9) 0.0317(11) 0.0100(8) -0.0018(8) -0.0001(7)
C15 0.0215(9) 0.0173(9) 0.0203(10) 0.0058(7) 0.0001(7) 0.0000(7)
C16 0.0154(8) 0.0145(8) 0.0185(9) 0.0031(6) -0.0031(7) 0.0020(6)
C17 0.0171(9) 0.0174(8) 0.0152(9) 0.0057(7) 0.0001(7) 0.0023(6)
C18 0.0152(8) 0.0150(8) 0.0185(9) 0.0016(6) -0.0032(7) 0.0005(7)
C19 0.0273(10) 0.0218(9) 0.0148(9) 0.0113(7) 0.0053(7) 0.0029(7)
C20 0.0241(9) 0.0204(9) 0.0156(9) 0.0105(7) 0.0080(7) 0.0040(7)
C21 0.0230(9) 0.0228(9) 0.0157(9) 0.0086(7) 0.0080(7) 0.0060(7)
C22 0.0281(10) 0.0210(9) 0.0200(10) 0.0068(7) 0.0080(8) 0.0039(7)
C23 0.0279(10) 0.0262(10) 0.0225(10) 0.0026(8) 0.0030(8) 0.0001(8)
C24 0.0246(10) 0.0376(11) 0.0235(11) 0.0076(8) 0.0001(8) 0.0059(8)
C25 0.0267(10) 0.0318(11) 0.0239(10) 0.0127(8) 0.0052(8) 0.0088(8)
C26 0.0235(9) 0.0246(9) 0.0160(9) 0.0104(7) 0.0072(7) 0.0049(7)
C27 0.0285(10) 0.0231(9) 0.0199(10) 0.0139(8) 0.0068(8) 0.0073(7)
C28 0.0230(9) 0.0206(9) 0.0199(10) 0.0094(7) 0.0059(7) 0.0040(7)
C29 0.0314(10) 0.0200(9) 0.0236(10) 0.0109(8) 0.0065(8) 0.0028(7)
C30 0.0289(10) 0.0207(10) 0.0267(11) 0.0056(8) 0.0052(8) -0.0013(7)
C31 0.0230(9) 0.0294(10) 0.0211(10) 0.0080(8) 0.0031(7) 0.0024(8)
C32 0.0238(9) 0.0227(9) 0.0191(10) 0.0108(7) 0.0062(7) 0.0058(7)
C33 0.0222(9) 0.0224(9) 0.0153(9) 0.0091(7) 0.0070(7) 0.0046(7)
F1 0.0280(6) 0.0320(6) 0.0335(7) 0.0037(5) 0.0002(5) 0.0139(5)
F2 0.085(2) 0.0287(12) 0.047(2) 0.0098(14) 0.0414(19) -0.0042(11)
F3 0.0300(12) 0.0377(13) 0.089(3) 0.0041(10) -0.0160(14) 0.0271(14)
F4 0.0612(18) 0.0338(12) 0.0269(12) -0.0031(11) 0.0200(11) -0.0041(9)
F5 0.0394(13) 0.0247(10) 0.0576(17) 0.0043(8) -0.0149(12) 0.0163(10)
F2' 0.083(5) 0.074(4) 0.029(3) -0.024(3) -0.008(3) 0.031(3)
F3' 0.030(2) 0.031(2) 0.099(5) 0.0025(16) 0.022(2) -0.005(2)
F4' 0.072(4) 0.065(3) 0.026(2) -0.016(3) 0.000(2) -0.0096(19)
F5' 0.062(3) 0.031(2) 0.192(10) 0.033(2) 0.064(5) 0.029(4)
F6 0.0406(7) 0.0306(7) 0.0563(9) -0.0037(5) 0.0159(6) -0.0043(6)
P1 0.0263(3) 0.0282(3) 0.0224(3) 0.0036(2) 0.0047(2) 0.0008(2)

loop_
_atom_type_symbol
_atom_type_description
_atom_type_scat_dispersion_real
_atom_type_scat_dispersion_imag
_atom_type_scat_source
C C 0.0033 0.0016 'International Tables Vol C Tables 4.2.6.8 and 6.1.1.4'
H H 0.0000 0.0000 'International Tables Vol C Tables 4.2.6.8 and 6.1.1.4'
N N 0.0061 0.0033 'International Tables Vol C Tables 4.2.6.8 and 6.1.1.4'
P P 0.1023 0.0942 'International Tables Vol C Tables 4.2.6.8 and 6.1.1.4'
F F 0.0171 0.0103 'International Tables Vol C Tables 4.2.6.8 and 6.1.1.4'

loop_
_geom_angle_atom_site_label_1
_geom_angle_atom_site_label_2
_geom_angle_atom_site_label_3
_geom_angle_site_symmetry_1
_geom_angle_site_symmetry_3
_geom_angle
_geom_angle_publ_flag
C17 N1 C8 . . 120.62(14) ?
C17 N1 C7 . . 118.36(14) ?
C8 N1 C7 . . 121.02(14) ?
C17 N2 C16 . . 120.01(14) ?
C17 N2 C19 . . 120.46(14) ?
C16 N2 C19 . . 119.52(13) ?
C2 C1 C6 . . 120.56(18) ?
C2 C1 H1 . . 119.7 ?
C6 C1 H1 . . 119.7 ?
C3 C2 C1 . . 120.07(18) ?
C3 C2 H2 . . 120.0 ?
C1 C2 H2 . . 120.0 ?
C2 C3 C4 . . 119.72(17) ?
C2 C3 H3 . . 120.1 ?
C4 C3 H3 . . 120.1 ?
C3 C4 C5 . . 119.99(18) ?
C3 C4 H4 . . 120.0 ?
C5 C4 H4 . . 120.0 ?
C6 C5 C4 . . 120.76(17) ?
C6 C5 H5 . . 119.6 ?
C4 C5 H5 . . 119.6 ?
C5 C6 C1 . . 118.88(16) ?
C5 C6 C7 . . 120.93(16) ?
C1 C6 C7 . . 120.11(16) ?
N1 C7 C6 . . 112.65(13) ?
N1 C7 H7A . . 109.1 ?
C6 C7 H7A . . 109.1 ?
N1 C7 H7B . . 109.1 ?
C6 C7 H7B . . 109.1 ?
H7A C7 H7B . . 107.8 ?
C9 C8 C18 . . 121.59(16) ?
C9 C8 N1 . . 122.67(15) ?
C18 C8 N1 . . 115.74(15) ?
C8 C9 C10 . . 119.04(17) ?
C8 C9 H9 . . 120.5 ?
C10 C9 H9 . . 120.5 ?
C11 C10 C9 . . 121.11(17) ?
C11 C10 H10 . . 119.4 ?
C9 C10 H10 . . 119.4 ?
C10 C11 C12 . . 120.93(17) ?
C10 C11 H11 . . 119.5 ?
C12 C11 H11 . . 119.5 ?
C11 C12 C13 . . 123.40(16) ?
C11 C12 C18 . . 118.90(16) ?
C13 C12 C18 . . 117.71(16) ?
C14 C13 C12 . . 121.02(16) ?
C14 C13 H13 . . 119.5 ?
C12 C13 H13 . . 119.5 ?
C13 C14 C15 . . 121.62(17) ?
C13 C14 H14 . . 119.2 ?
C15 C14 H14 . . 119.2 ?
C16 C15 C14 . . 118.59(17) ?
C16 C15 H15 . . 120.7 ?
C14 C15 H15 . . 120.7 ?
C15 C16 C18 . . 121.50(16) ?
C15 C16 N2 . . 122.08(16) ?
C18 C16 N2 . . 116.42(15) ?
N2 C17 N1 . . 125.09(15) ?
N2 C17 H17 . . 117.5 ?
N1 C17 H17 . . 117.5 ?
C16 C18 C8 . . 122.03(15) ?
C16 C18 C12 . . 119.56(16) ?
C8 C18 C12 . . 118.41(16) ?
N2 C19 C20 . . 112.12(13) ?
N2 C19 H19A . . 109.2 ?
C20 C19 H19A . . 109.2 ?
N2 C19 H19B . . 109.2 ?
C20 C19 H19B . . 109.2 ?
H19A C19 H19B . . 107.9 ?
C21 C20 C33 . . 120.73(15) ?
C21 C20 C19 . . 120.84(15) ?
C33 C20 C19 . . 118.35(15) ?
C20 C21 C22 . . 123.91(16) ?
C20 C21 C26 . . 118.90(15) ?
C22 C21 C26 . . 117.19(16) ?
C23 C22 C21 . . 121.10(17) ?
C23 C22 H22 . . 119.5 ?
C21 C22 H22 . . 119.5 ?
C22 C23 C24 . . 121.57(17) ?
C22 C23 H23 . . 119.2 ?
C24 C23 H23 . . 119.2 ?
C25 C24 C23 . . 119.87(18) ?
C25 C24 H24 . . 120.1 ?
C23 C24 H24 . . 120.1 ?
C24 C25 C26 . . 120.87(17) ?
C24 C25 H25 . . 119.6 ?
C26 C25 H25 . . 119.6 ?
C27 C26 C25 . . 120.98(16) ?
C27 C26 C21 . . 119.68(16) ?
C25 C26 C21 . . 119.32(16) ?
C26 C27 C28 . . 121.61(16) ?
C26 C27 H27 . . 119.2 ?
C28 C27 H27 . . 119.2 ?
C27 C28 C29 . . 121.05(16) ?
C27 C28 C33 . . 119.59(15) ?
C29 C28 C33 . . 119.36(16) ?
C30 C29 C28 . . 120.69(16) ?
C30 C29 H29 . . 119.7 ?
C28 C29 H29 . . 119.7 ?
C29 C30 C31 . . 120.31(16) ?
C29 C30 H30 . . 119.8 ?
C31 C30 H30 . . 119.8 ?
C32 C31 C30 . . 120.85(17) ?
C32 C31 H31 . . 119.6 ?
C30 C31 H31 . . 119.6 ?
C31 C32 C33 . . 121.20(16) ?
C31 C32 H32 . . 119.4 ?
C33 C32 H32 . . 119.4 ?
C20 C33 C32 . . 123.01(16) ?
C20 C33 C28 . . 119.38(16) ?
C32 C33 C28 . . 117.59(15) ?
F5' P1 F2' . . 97.4(5) ?
F5' P1 F3 . . 134.8(4) ?
F2' P1 F3 . . 127.7(3) ?
F5' P1 F2 . . 132.0(4) ?
F2' P1 F2 . . 34.6(3) ?
F3 P1 F2 . . 93.12(18) ?
F5' P1 F4 . . 44.5(3) ?
F2' P1 F4 . . 141.3(4) ?
F3 P1 F4 . . 90.88(17) ?
F2 P1 F4 . . 173.66(14) ?
F5' P1 F6 . . 94.76(17) ?
F2' P1 F6 . . 91.31(19) ?
F3 P1 F6 . . 87.39(9) ?
F2 P1 F6 . . 88.91(11) ?
F4 P1 F6 . . 86.36(8) ?
F5' P1 F1 . . 84.92(17) ?
F2' P1 F1 . . 87.91(19) ?
F3 P1 F1 . . 93.42(9) ?
F2 P1 F1 . . 90.69(11) ?
F4 P1 F1 . . 93.98(8) ?
F6 P1 F1 . . 179.11(7) ?
F5' P1 F4' . . 91.6(4) ?
F2' P1 F4' . . 165.3(3) ?
F3 P1 F4' . . 43.9(2) ?
F2 P1 F4' . . 135.0(3) ?
F4 P1 F4' . . 50.3(2) ?
F6 P1 F4' . . 99.54(15) ?
F1 P1 F4' . . 81.30(15) ?
F5' P1 F5 . . 43.9(3) ?
F2' P1 F5 . . 54.1(3) ?
F3 P1 F5 . . 175.39(11) ?
F2 P1 F5 . . 88.54(16) ?
F4 P1 F5 . . 87.11(15) ?
F6 P1 F5 . . 88.35(9) ?
F1 P1 F5 . . 90.85(8) ?
F4' P1 F5 . . 135.5(3) ?
F5' P1 F3' . . 168.7(2) ?
F2' P1 F3' . . 86.9(3) ?
F3 P1 F3' . . 41.43(18) ?
F2 P1 F3' . . 52.9(2) ?
F4 P1 F3' . . 131.8(2) ?
F6 P1 F3' . . 95.57(13) ?
F1 P1 F3' . . 84.82(13) ?
F4' P1 F3' . . 82.2(3) ?
F5 P1 F3' . . 141.0(2) ?

loop_
_geom_bond_atom_site_label_1
_geom_bond_atom_site_label_2
_geom_bond_site_symmetry_2
_geom_bond_distance
_geom_bond_publ_flag
N1 C17 . 1.316(2) ?
N1 C8 . 1.425(2) ?
N1 C7 . 1.475(2) ?
N2 C17 . 1.312(2) ?
N2 C16 . 1.428(2) ?
N2 C19 . 1.501(2) ?
C1 C2 . 1.387(3) ?
C1 C6 . 1.390(3) ?
C1 H1 . 0.9500 ?
C2 C3 . 1.379(3) ?
C2 H2 . 0.9500 ?
C3 C4 . 1.385(3) ?
C3 H3 . 0.9500 ?
C4 C5 . 1.386(2) ?
C4 H4 . 0.9500 ?
C5 C6 . 1.380(2) ?
C5 H5 . 0.9500 ?
C6 C7 . 1.516(2) ?
C7 H7A . 0.9900 ?
C7 H7B . 0.9900 ?
C8 C9 . 1.374(2) ?
C8 C18 . 1.420(2) ?
C9 C10 . 1.408(2) ?
C9 H9 . 0.9500 ?
C10 C11 . 1.367(3) ?
C10 H10 . 0.9500 ?
C11 C12 . 1.409(3) ?
C11 H11 . 0.9500 ?
C12 C13 . 1.418(3) ?
C12 C18 . 1.425(2) ?
C13 C14 . 1.363(3) ?
C13 H13 . 0.9500 ?
C14 C15 . 1.410(2) ?
C14 H14 . 0.9500 ?
C15 C16 . 1.372(2) ?
C15 H15 . 0.9500 ?
C16 C18 . 1.411(2) ?
C17 H17 . 0.9500 ?
C19 C20 . 1.507(2) ?
C19 H19A . 0.9900 ?
C19 H19B . 0.9900 ?
C20 C21 . 1.410(2) ?
C20 C33 . 1.412(2) ?
C21 C22 . 1.432(2) ?
C21 C26 . 1.445(2) ?
C22 C23 . 1.359(2) ?
C22 H22 . 0.9500 ?
C23 C24 . 1.414(3) ?
C23 H23 . 0.9500 ?
C24 C25 . 1.358(2) ?
C24 H24 . 0.9500 ?
C25 C26 . 1.432(2) ?
C25 H25 . 0.9500 ?
C26 C27 . 1.391(2) ?
C27 C28 . 1.393(2) ?
C27 H27 . 0.9500 ?
C28 C29 . 1.433(2) ?
C28 C33 . 1.435(2) ?
C29 C30 . 1.359(3) ?
C29 H29 . 0.9500 ?
C30 C31 . 1.417(2) ?
C30 H30 . 0.9500 ?
C31 C32 . 1.362(2) ?
C31 H31 . 0.9500 ?
C32 C33 . 1.433(2) ?
C32 H32 . 0.9500 ?
F1 P1 . 1.6135(11) ?
F2 P1 . 1.564(2) ?
F3 P1 . 1.5353(19) ?
F4 P1 . 1.600(2) ?
F5 P1 . 1.6477(19) ?
F2' P1 . 1.533(5) ?
F3' P1 . 1.697(4) ?
F4' P1 . 1.636(4) ?
F5' P1 . 1.471(4) ?
F6 P1 . 1.6021(12) ?

loop_
_geom_hbond_atom_site_label_D
_geom_hbond_atom_site_label_H
_geom_hbond_atom_site_label_A
_geom_hbond_site_symmetry_A
_geom_hbond_distance_DH
_geom_hbond_distance_HA
_geom_hbond_distance_DA
_geom_hbond_angle_DHA
C10 H10 F5 2_656 0.95 2.52 3.327(3) 142
C11 H11 F2 2_656 0.95 2.53 3.393(4) 151
C19 H19A F4 2_655 0.99 2.48 3.368(3) 150
C27 H27 F1 2_665 0.95 2.47 3.401(2) 165
C29 H29 F3 2_665 0.95 2.55 3.400(3) 149

loop_
_geom_torsion_atom_site_label_1
_geom_torsion_atom_site_label_2
_geom_torsion_atom_site_label_3
_geom_torsion_atom_site_label_4
_geom_torsion_site_symmetry_1
_geom_torsion_site_symmetry_2
_geom_torsion_site_symmetry_3
_geom_torsion_site_symmetry_4
_geom_torsion
_geom_torsion_publ_flag
C6 C1 C2 C3 . . . . -1.1(3) ?
C1 C2 C3 C4 . . . . 1.7(3) ?
C2 C3 C4 C5 . . . . -1.3(3) ?
C3 C4 C5 C6 . . . . 0.3(3) ?
C4 C5 C6 C1 . . . . 0.3(3) ?
C4 C5 C6 C7 . . . . -176.36(16) ?
C2 C1 C6 C5 . . . . 0.1(3) ?
C2 C1 C6 C7 . . . . 176.79(17) ?
C17 N1 C7 C6 . . . . -97.27(17) ?
C8 N1 C7 C6 . . . . 82.48(19) ?
C5 C6 C7 N1 . . . . -123.00(17) ?
C1 C6 C7 N1 . . . . 60.4(2) ?
C17 N1 C8 C9 . . . . -179.79(15) ?
C7 N1 C8 C9 . . . . 0.5(2) ?
C17 N1 C8 C18 . . . . -0.3(2) ?
C7 N1 C8 C18 . . . . 179.97(13) ?
C18 C8 C9 C10 . . . . -1.6(3) ?
N1 C8 C9 C10 . . . . 177.89(15) ?
C8 C9 C10 C11 . . . . 1.5(3) ?
C9 C10 C11 C12 . . . . -0.5(3) ?
C10 C11 C12 C13 . . . . 179.12(16) ?
C10 C11 C12 C18 . . . . -0.4(3) ?
C11 C12 C13 C14 . . . . -179.60(16) ?
C18 C12 C13 C14 . . . . 0.0(2) ?
C12 C13 C14 C15 . . . . -0.5(3) ?
C13 C14 C15 C16 . . . . 0.5(3) ?
C14 C15 C16 C18 . . . . 0.0(2) ?
C14 C15 C16 N2 . . . . 179.37(15) ?
C17 N2 C16 C15 . . . . 178.13(14) ?
C19 N2 C16 C15 . . . . -2.8(2) ?
C17 N2 C16 C18 . . . . -2.4(2) ?
C19 N2 C16 C18 . . . . 176.65(13) ?
C16 N2 C17 N1 . . . . 3.9(2) ?
C19 N2 C17 N1 . . . . -175.18(14) ?
C8 N1 C17 N2 . . . . -2.5(2) ?
C7 N1 C17 N2 . . . . 177.28(14) ?
C15 C16 C18 C8 . . . . 179.28(15) ?
N2 C16 C18 C8 . . . . -0.2(2) ?
C15 C16 C18 C12 . . . . -0.4(2) ?
N2 C16 C18 C12 . . . . -179.89(14) ?
C9 C8 C18 C16 . . . . -179.03(15) ?
N1 C8 C18 C16 . . . . 1.5(2) ?
C9 C8 C18 C12 . . . . 0.7(2) ?
N1 C8 C18 C12 . . . . -178.82(14) ?
C11 C12 C18 C16 . . . . -179.93(15) ?
C13 C12 C18 C16 . . . . 0.5(2) ?
C11 C12 C18 C8 . . . . 0.3(2) ?
C13 C12 C18 C8 . . . . -179.26(14) ?
C17 N2 C19 C20 . . . . 7.6(2) ?
C16 N2 C19 C20 . . . . -171.50(14) ?
N2 C19 C20 C21 . . . . -104.92(18) ?
N2 C19 C20 C33 . . . . 71.8(2) ?
C33 C20 C21 C22 . . . . 176.07(16) ?
C19 C20 C21 C22 . . . . -7.2(3) ?
C33 C20 C21 C26 . . . . -3.2(2) ?
C19 C20 C21 C26 . . . . 173.47(15) ?
C20 C21 C22 C23 . . . . -179.96(17) ?
C26 C21 C22 C23 . . . . -0.7(3) ?
C21 C22 C23 C24 . . . . -1.8(3) ?
C22 C23 C24 C25 . . . . 2.2(3) ?
C23 C24 C25 C26 . . . . 0.0(3) ?
C24 C25 C26 C27 . . . . 178.84(17) ?
C24 C25 C26 C21 . . . . -2.5(3) ?
C20 C21 C26 C27 . . . . 0.8(2) ?
C22 C21 C26 C27 . . . . -178.56(15) ?
C20 C21 C26 C25 . . . . -177.89(15) ?
C22 C21 C26 C25 . . . . 2.8(2) ?
C25 C26 C27 C28 . . . . -179.52(16) ?
C21 C26 C27 C28 . . . . 1.8(3) ?
C26 C27 C28 C29 . . . . 178.68(16) ?
C26 C27 C28 C33 . . . . -2.0(3) ?
C27 C28 C29 C30 . . . . 179.29(17) ?
C33 C28 C29 C30 . . . . 0.0(3) ?
C28 C29 C30 C31 . . . . -0.3(3) ?
C29 C30 C31 C32 . . . . 0.0(3) ?
C30 C31 C32 C33 . . . . 0.6(3) ?
C21 C20 C33 C32 . . . . -178.74(16) ?
C19 C20 C33 C32 . . . . 4.5(3) ?
C21 C20 C33 C28 . . . . 3.1(3) ?
C19 C20 C33 C28 . . . . -173.69(15) ?
C31 C32 C33 C20 . . . . -179.07(17) ?
C31 C32 C33 C28 . . . . -0.8(3) ?
C27 C28 C33 C20 . . . . -0.5(3) ?
C29 C28 C33 C20 . . . . 178.87(15) ?
C27 C28 C33 C32 . . . . -178.75(15) ?
C29 C28 C33 C32 . . . . 0.6(2) ?
